data_4304795
loop_
_publ_author_name
'Michael J. Ingleson'
'Benjamin C. Fullmer'
'Drew T. Buschhorn'
'Hongjun Fan'
'Maren Pink'
'John C. Huffman'
'Kenneth G. Caulton'

_publ_section_title
;
Influence of the d-Electron Count on CO Binding by Three-Coordinate
[(tBu2PCH2SiMe2)2N]Fe, -Co, and -Ni
;
_journal_name_full 'Inorganic Chemistry'
_journal_page_first 407
_journal_page_last 409
_journal_paper_doi 10.1021/ic7023764
_journal_volume 47
_journal_year 2008
_chemical_formula_moiety 'C22 H52 N Ni P2 Si2'
_chemical_formula_sum 'C22 H52 N Ni P2 Si2'
_chemical_formula_weight 507.48
_chemical_name_systematic
; 
 ? 
;
_space_group_IT_number 61
_symmetry_cell_setting orthorhombic
_symmetry_space_group_name_Hall '-P 2ac 2ab'
_symmetry_space_group_name_H-M 'P b c a'
_atom_sites_solution_hydrogens geom
_atom_sites_solution_primary direct
_atom_sites_solution_secondary difmap
_audit_creation_method SHELXL-97
_cell_angle_alpha 90.00
_cell_angle_beta 90.00
_cell_angle_gamma 90.00
_cell_formula_units_Z 8
_cell_length_a 17.206(2)
_cell_length_b 11.5897(14)
_cell_length_c 29.700(4)
_cell_measurement_reflns_used 8977
_cell_measurement_temperature 130(2)
_cell_measurement_theta_max 27.4
_cell_measurement_theta_min 2.2
_cell_volume 5922.5(13)
_computing_cell_refinement 'SAINT (Bruker, 2003)'
_computing_data_collection 'SMART (Bruker, 2001)'
_computing_data_reduction 'SAINT (Bruker, 2003)'
_computing_molecular_graphics 'SHELXTL (Bruker, 2003), XTEL (loc. libr.)'
_computing_publication_material 'SHELXTL (Bruker, 2003)'
_computing_structure_refinement 'SHELXL-97 (Sheldrick, 1997)'
_computing_structure_solution 'SIR-92 (Altomare, 1993)'
_diffrn_ambient_temperature 130(2)
_diffrn_detector 'CCD area detector'
_diffrn_detector_area_resol_mean 44.52
_diffrn_detector_type 'Bruker SMART 6000'
_diffrn_measured_fraction_theta_full 0.996
_diffrn_measured_fraction_theta_max 0.996
_diffrn_measurement_details '0.30 degree frames measured for 10 seconds each'
_diffrn_measurement_device 'three-circle goniometer with fixed chi'
_diffrn_measurement_device_type 'Bruker Platform goniometer'
_diffrn_measurement_method \w-scans
_diffrn_radiation_monochromator graphite
_diffrn_radiation_source 'fine-focus sealed tube'
_diffrn_radiation_type MoK\a
_diffrn_radiation_wavelength 0.71073
_diffrn_reflns_av_R_equivalents 0.0490
_diffrn_reflns_av_sigmaI/netI 0.0148
_diffrn_reflns_limit_h_max 22
_diffrn_reflns_limit_h_min -22
_diffrn_reflns_limit_k_max 15
_diffrn_reflns_limit_k_min -15
_diffrn_reflns_limit_l_max 38
_diffrn_reflns_limit_l_min -38
_diffrn_reflns_number 149268
_diffrn_reflns_theta_full 27.57
_diffrn_reflns_theta_max 27.57
_diffrn_reflns_theta_min 1.81
_diffrn_standards_decay_% 0.0
_diffrn_standards_interval_time 707
_diffrn_standards_number 370
_exptl_absorpt_coefficient_mu 0.853
_exptl_absorpt_correction_T_max 0.9586
_exptl_absorpt_correction_T_min 0.7839
_exptl_absorpt_correction_type multi-scan
_exptl_absorpt_process_details 'SADABS, R. Blessing; 1995'
_exptl_crystal_colour 'light yellow'
_exptl_crystal_density_diffrn 1.138
_exptl_crystal_density_method 'not measured'
_exptl_crystal_description block
_exptl_crystal_F_000 2216
_exptl_crystal_size_max 0.30
_exptl_crystal_size_mid 0.20
_exptl_crystal_size_min 0.05
_refine_diff_density_max 0.403
_refine_diff_density_min -0.189
_refine_diff_density_rms 0.049
_refine_ls_extinction_method none
_refine_ls_goodness_of_fit_ref 1.092
_refine_ls_hydrogen_treatment riding
_refine_ls_matrix_type full
_refine_ls_number_parameters 321
_refine_ls_number_reflns 6824
_refine_ls_number_restraints 0
_refine_ls_restrained_S_all 1.092
_refine_ls_R_factor_all 0.0307
_refine_ls_R_factor_gt 0.0231
_refine_ls_shift/su_max 0.004
_refine_ls_shift/su_mean 0.000
_refine_ls_structure_factor_coef Fsqd
_refine_ls_weighting_details 'calc w=1/[\s^2^(Fo^2^)+(0.0281P)^2^+2.9198P] where P=(Fo^2^+2Fc^2^)/3'
_refine_ls_weighting_scheme calc
_refine_ls_wR_factor_gt 0.0579
_refine_ls_wR_factor_ref 0.0640
_reflns_number_gt 5934
_reflns_number_total 6824
_reflns_threshold_expression &gt;2sigma(I)
_cod_data_source_file ic7023764-file004.cif
_cod_data_source_block 05180
_cod_original_cell_volume 5922.6(12)
_cod_database_code 4304795

loop_
_symmetry_equiv_pos_as_xyz
'x, y, z'
'-x+1/2, -y, z+1/2'
'x+1/2, -y+1/2, -z'
'-x, y+1/2, -z+1/2'
'-x, -y, -z'
'x-1/2, y, -z-1/2'
'-x-1/2, y-1/2, z'
'x, -y-1/2, z-1/2'

loop_
_atom_site_label
_atom_site_type_symbol
_atom_site_fract_x
_atom_site_fract_y
_atom_site_fract_z
_atom_site_U_iso_or_equiv
_atom_site_adp_type
_atom_site_occupancy
_atom_site_symmetry_multiplicity
_atom_site_calc_flag
_atom_site_refinement_flags
_atom_site_disorder_assembly
_atom_site_disorder_group
Ni1 Ni 0.485984(9) 0.176807(13) 0.622099(5) 0.01452(5) Uani 1 1 d . . .
P1 P 0.549778(19) 0.34022(3) 0.613718(11) 0.01565(7) Uani 1 1 d . . .
P2 P 0.404360(18) 0.03090(3) 0.626750(11) 0.01539(7) Uani 1 1 d . . .
Si1 Si 0.63676(2) 0.18224(3) 0.678710(13) 0.01873(8) Uani 1 1 d . . .
Si2 Si 0.56894(2) -0.04937(3) 0.649922(12) 0.01670(8) Uani 1 1 d . . .
N1 N 0.57148(6) 0.09645(9) 0.65235(4) 0.0176(2) Uani 1 1 d . . .
C1 C 0.74047(8) 0.13246(13) 0.67324(6) 0.0341(4) Uani 1 1 d . . .
H1A H 0.7459 0.0557 0.6867 0.043(5) Uiso 1 1 calc R . .
H1B H 0.7748 0.1868 0.6889 0.053(6) Uiso 1 1 calc R . .
H1C H 0.7547 0.1290 0.6413 0.051(6) Uiso 1 1 calc R . .
C2 C 0.61646(11) 0.19841(14) 0.74049(5) 0.0351(4) Uani 1 1 d . . .
H2A H 0.6232 0.1237 0.7555 0.058(6) Uiso 1 1 calc R . .
H2B H 0.5630 0.2253 0.7448 0.045(5) Uiso 1 1 calc R . .
H2C H 0.6526 0.2546 0.7535 0.050(6) Uiso 1 1 calc R . .
C3 C 0.62972(8) 0.33411(11) 0.65443(5) 0.0204(3) Uani 1 1 d . . .
H3A H 0.6204 0.3902 0.6790 0.033(5) Uiso 1 1 calc R . .
H3B H 0.6792 0.3547 0.6394 0.041(5) Uiso 1 1 calc R . .
C4 C 0.59837(9) 0.34974(13) 0.55718(5) 0.0266(3) Uani 1 1 d . . .
C5 C 0.53799(12) 0.32398(16) 0.52042(5) 0.0394(4) Uani 1 1 d . . .
H5A H 0.5638 0.3214 0.4910 0.049(6) Uiso 1 1 calc R . .
H5B H 0.4984 0.3848 0.5203 0.047(6) Uiso 1 1 calc R . .
H5C H 0.5133 0.2494 0.5265 0.050(6) Uiso 1 1 calc R . .
C6 C 0.63878(11) 0.46525(15) 0.54743(6) 0.0387(4) Uani 1 1 d . . .
H6A H 0.6688 0.4589 0.5195 0.051(6) Uiso 1 1 calc R . .
H6B H 0.6737 0.4845 0.5724 0.040(5) Uiso 1 1 calc R . .
H6C H 0.5996 0.5260 0.5442 0.042(5) Uiso 1 1 calc R . .
C7 C 0.65950(10) 0.25268(15) 0.55621(6) 0.0357(4) Uani 1 1 d . . .
H7A H 0.6804 0.2451 0.5257 0.051(6) Uiso 1 1 calc R . .
H7B H 0.6352 0.1798 0.5653 0.032(5) Uiso 1 1 calc R . .
H7C H 0.7018 0.2714 0.5771 0.049(6) Uiso 1 1 calc R . .
C8 C 0.49526(8) 0.47552(12) 0.62839(5) 0.0228(3) Uani 1 1 d . . .
C9 C 0.54476(9) 0.58417(13) 0.63408(7) 0.0353(4) Uani 1 1 d . . .
H9A H 0.5131 0.6456 0.6474 0.044(5) Uiso 1 1 calc R . .
H9B H 0.5640 0.6092 0.6046 0.056(6) Uiso 1 1 calc R . .
H9C H 0.5889 0.5673 0.6539 0.050(6) Uiso 1 1 calc R . .
C10 C 0.45645(10) 0.44887(14) 0.67375(6) 0.0345(4) Uani 1 1 d . . .
H10A H 0.4244 0.5146 0.6830 0.051(6) Uiso 1 1 calc R . .
H10B H 0.4965 0.4348 0.6965 0.051(6) Uiso 1 1 calc R . .
H10C H 0.4237 0.3802 0.6707 0.041(5) Uiso 1 1 calc R . .
C11 C 0.43080(10) 0.49727(15) 0.59379(7) 0.0396(4) Uani 1 1 d . . .
H11A H 0.3970 0.5595 0.6045 0.045(5) Uiso 1 1 calc R . .
H11B H 0.4001 0.4268 0.5898 0.040(5) Uiso 1 1 calc R . .
H11C H 0.4541 0.5194 0.5649 0.054(6) Uiso 1 1 calc R . .
C12 C 0.62970(8) -0.10802(13) 0.60264(5) 0.0283(3) Uani 1 1 d . . .
H12A H 0.6835 -0.0821 0.6063 0.045(5) Uiso 1 1 calc R . .
H12B H 0.6093 -0.0801 0.5738 0.043(5) Uiso 1 1 calc R . .
H12C H 0.6280 -0.1925 0.6032 0.044(5) Uiso 1 1 calc R . .
C13 C 0.60169(9) -0.12358(12) 0.70291(5) 0.0268(3) Uani 1 1 d . . .
H13A H 0.6568 -0.1070 0.7081 0.054(6) Uiso 1 1 calc R . .
H13B H 0.5943 -0.2070 0.6998 0.042(5) Uiso 1 1 calc R . .
H13C H 0.5710 -0.0954 0.7284 0.046(6) Uiso 1 1 calc R . .
C14 C 0.46433(7) -0.09656(11) 0.63843(5) 0.0198(3) Uani 1 1 d . . .
H14A H 0.4630 -0.1496 0.6123 0.036(5) Uiso 1 1 calc R . .
H14B H 0.4435 -0.1382 0.6649 0.030(4) Uiso 1 1 calc R . .
C15 C 0.34930(9) -0.00621(13) 0.57412(5) 0.0278(3) Uani 1 1 d . . .
C16 C 0.30589(10) -0.12165(15) 0.57480(6) 0.0356(4) Uani 1 1 d . . .
H16A H 0.2838 -0.1368 0.5450 0.042(5) Uiso 1 1 calc R . .
H16B H 0.2640 -0.1183 0.5971 0.049(6) Uiso 1 1 calc R . .
H16C H 0.3421 -0.1836 0.5828 0.038(5) Uiso 1 1 calc R . .
C17 C 0.41116(12) -0.01064(18) 0.53685(5) 0.0452(5) Uani 1 1 d . . .
H17A H 0.3860 -0.0251 0.5078 0.058(6) Uiso 1 1 calc R . .
H17B H 0.4481 -0.0728 0.5433 0.044(6) Uiso 1 1 calc R . .
H17C H 0.4388 0.0632 0.5357 0.059(7) Uiso 1 1 calc R . .
C18 C 0.29182(13) 0.09138(17) 0.56342(8) 0.0572(6) Uani 1 1 d . . .
H18A H 0.2713 0.0811 0.5329 0.081(8) Uiso 1 1 calc R . .
H18B H 0.3186 0.1658 0.5654 0.062(7) Uiso 1 1 calc R . .
H18C H 0.2489 0.0895 0.5851 0.096(11) Uiso 1 1 calc R . .
C19 C 0.33942(8) 0.04481(12) 0.67744(5) 0.0241(3) Uani 1 1 d . . .
C20 C 0.39422(10) 0.04750(16) 0.71842(5) 0.0375(4) Uani 1 1 d . . .
H20A H 0.3645 0.0675 0.7455 0.050(6) Uiso 1 1 calc R . .
H20B H 0.4349 0.1053 0.7135 0.052(6) Uiso 1 1 calc R . .
H20C H 0.4181 -0.0286 0.7224 0.060(7) Uiso 1 1 calc R . .
C21 C 0.28042(8) -0.05266(13) 0.68367(5) 0.0282(3) Uani 1 1 d . . .
H21A H 0.2571 -0.0470 0.7137 0.039(5) Uiso 1 1 calc R . .
H21B H 0.3067 -0.1272 0.6806 0.030(4) Uiso 1 1 calc R . .
H21C H 0.2397 -0.0461 0.6608 0.040(5) Uiso 1 1 calc R . .
C22 C 0.29684(12) 0.16067(15) 0.67574(8) 0.0477(5) Uani 1 1 d . . .
H22A H 0.2702 0.1740 0.7044 0.060(7) Uiso 1 1 calc R . .
H22B H 0.2586 0.1595 0.6513 0.037(5) Uiso 1 1 calc R . .
H22C H 0.3344 0.2227 0.6704 0.057(6) Uiso 1 1 calc R . .

loop_
_atom_site_aniso_label
_atom_site_aniso_U_11
_atom_site_aniso_U_22
_atom_site_aniso_U_33
_atom_site_aniso_U_23
_atom_site_aniso_U_13
_atom_site_aniso_U_12
Ni1 0.01294(8) 0.01236(8) 0.01827(9) 0.00093(6) -0.00164(6) -0.00121(6)
P1 0.01468(15) 0.01311(15) 0.01917(15) 0.00123(12) 0.00011(12) -0.00114(11)
P2 0.01268(14) 0.01303(15) 0.02044(16) -0.00006(12) -0.00018(12) -0.00095(11)
Si1 0.01591(17) 0.01504(17) 0.02525(19) 0.00032(14) -0.00590(14) -0.00062(13)
Si2 0.01424(16) 0.01276(16) 0.02311(18) -0.00060(13) -0.00034(13) 0.00141(12)
N1 0.0148(5) 0.0137(5) 0.0244(6) -0.0003(4) -0.0035(4) 0.0002(4)
C1 0.0181(7) 0.0231(7) 0.0612(11) 0.0007(7) -0.0109(7) 0.0009(6)
C2 0.0467(10) 0.0315(8) 0.0271(8) 0.0001(6) -0.0094(7) -0.0067(7)
C3 0.0177(6) 0.0152(6) 0.0281(7) -0.0004(5) -0.0047(5) -0.0019(5)
C4 0.0305(7) 0.0265(7) 0.0229(7) 0.0026(6) 0.0082(6) -0.0035(6)
C5 0.0534(11) 0.0444(10) 0.0204(7) 0.0037(7) -0.0005(7) -0.0053(8)
C6 0.0420(9) 0.0345(9) 0.0398(9) 0.0086(7) 0.0160(8) -0.0073(7)
C7 0.0356(9) 0.0337(8) 0.0377(9) -0.0044(7) 0.0162(7) 0.0021(7)
C8 0.0185(6) 0.0151(6) 0.0347(8) -0.0003(5) -0.0001(5) 0.0015(5)
C9 0.0294(8) 0.0143(7) 0.0622(11) -0.0037(7) 0.0028(8) -0.0007(6)
C10 0.0342(8) 0.0284(8) 0.0409(9) -0.0088(7) 0.0147(7) 0.0013(7)
C11 0.0316(8) 0.0316(9) 0.0555(11) 0.0018(8) -0.0108(8) 0.0114(7)
C12 0.0242(7) 0.0232(7) 0.0374(8) -0.0053(6) 0.0086(6) 0.0006(6)
C13 0.0286(7) 0.0189(7) 0.0330(8) 0.0022(6) -0.0061(6) 0.0033(6)
C14 0.0166(6) 0.0137(6) 0.0290(7) -0.0007(5) -0.0005(5) 0.0011(5)
C15 0.0275(7) 0.0259(7) 0.0298(7) -0.0005(6) -0.0111(6) -0.0080(6)
C16 0.0324(8) 0.0347(9) 0.0398(9) -0.0088(7) -0.0033(7) -0.0150(7)
C17 0.0616(12) 0.0522(11) 0.0220(8) -0.0054(7) 0.0006(8) -0.0306(10)
C18 0.0589(13) 0.0403(11) 0.0723(15) 0.0029(10) -0.0475(12) 0.0002(9)
C19 0.0215(7) 0.0183(6) 0.0324(7) 0.0003(5) 0.0108(6) -0.0007(5)
C20 0.0385(9) 0.0500(10) 0.0239(7) -0.0103(7) 0.0097(7) -0.0163(8)
C21 0.0213(7) 0.0272(7) 0.0360(8) 0.0063(6) 0.0064(6) -0.0036(6)
C22 0.0449(10) 0.0257(8) 0.0723(14) 0.0062(8) 0.0349(10) 0.0101(7)

loop_
_atom_type_symbol
_atom_type_description
_atom_type_scat_dispersion_real
_atom_type_scat_dispersion_imag
_atom_type_scat_source
C C 0.0033 0.0016 'International Tables Vol C Tables 4.2.6.8 and 6.1.1.4'
H H 0.0000 0.0000 'International Tables Vol C Tables 4.2.6.8 and 6.1.1.4'
N N 0.0061 0.0033 'International Tables Vol C Tables 4.2.6.8 and 6.1.1.4'
Si Si 0.0817 0.0704 'International Tables Vol C Tables 4.2.6.8 and 6.1.1.4'
P P 0.1023 0.0942 'International Tables Vol C Tables 4.2.6.8 and 6.1.1.4'
Ni Ni 0.3393 1.1124 'International Tables Vol C Tables 4.2.6.8 and 6.1.1.4'

loop_
_geom_angle_atom_site_label_1
_geom_angle_atom_site_label_2
_geom_angle_atom_site_label_3
_geom_angle
_geom_angle_site_symmetry_1
_geom_angle_site_symmetry_3
_geom_angle_publ_flag
N1 Ni1 P2 94.88(3) . . ?
N1 Ni1 P1 94.96(3) . . ?
P2 Ni1 P1 169.996(14) . . ?
C3 P1 C8 104.71(6) . . ?
C3 P1 C4 104.94(7) . . ?
C8 P1 C4 112.37(7) . . ?
C3 P1 Ni1 105.44(4) . . ?
C8 P1 Ni1 116.27(5) . . ?
C4 P1 Ni1 111.91(5) . . ?
C14 P2 C15 104.87(7) . . ?
C14 P2 C19 104.57(6) . . ?
C15 P2 C19 112.71(7) . . ?
C14 P2 Ni1 105.75(4) . . ?
C15 P2 Ni1 116.45(5) . . ?
C19 P2 Ni1 111.28(5) . . ?
N1 Si1 C2 112.79(7) . . ?
N1 Si1 C1 114.16(6) . . ?
C2 Si1 C1 106.93(8) . . ?
N1 Si1 C3 108.99(6) . . ?
C2 Si1 C3 105.42(7) . . ?
C1 Si1 C3 108.10(7) . . ?
N1 Si2 C12 112.28(6) . . ?
N1 Si2 C13 114.43(6) . . ?
C12 Si2 C13 107.06(7) . . ?
N1 Si2 C14 108.52(6) . . ?
C12 Si2 C14 106.68(7) . . ?
C13 Si2 C14 107.50(6) . . ?
Si1 N1 Si2 128.59(7) . . ?
Si1 N1 Ni1 115.55(6) . . ?
Si2 N1 Ni1 115.84(6) . . ?
Si1 C1 H1A 109.5 . . ?
Si1 C1 H1B 109.5 . . ?
H1A C1 H1B 109.5 . . ?
Si1 C1 H1C 109.5 . . ?
H1A C1 H1C 109.5 . . ?
H1B C1 H1C 109.5 . . ?
Si1 C2 H2A 109.5 . . ?
Si1 C2 H2B 109.5 . . ?
H2A C2 H2B 109.5 . . ?
Si1 C2 H2C 109.5 . . ?
H2A C2 H2C 109.5 . . ?
H2B C2 H2C 109.5 . . ?
P1 C3 Si1 109.45(7) . . ?
P1 C3 H3A 109.8 . . ?
Si1 C3 H3A 109.8 . . ?
P1 C3 H3B 109.8 . . ?
Si1 C3 H3B 109.8 . . ?
H3A C3 H3B 108.2 . . ?
C6 C4 C5 109.96(13) . . ?
C6 C4 C7 108.90(13) . . ?
C5 C4 C7 107.85(13) . . ?
C6 C4 P1 114.90(11) . . ?
C5 C4 P1 108.83(11) . . ?
C7 C4 P1 106.13(10) . . ?
C4 C5 H5A 109.5 . . ?
C4 C5 H5B 109.5 . . ?
H5A C5 H5B 109.5 . . ?
C4 C5 H5C 109.5 . . ?
H5A C5 H5C 109.5 . . ?
H5B C5 H5C 109.5 . . ?
C4 C6 H6A 109.5 . . ?
C4 C6 H6B 109.5 . . ?
H6A C6 H6B 109.5 . . ?
C4 C6 H6C 109.5 . . ?
H6A C6 H6C 109.5 . . ?
H6B C6 H6C 109.5 . . ?
C4 C7 H7A 109.5 . . ?
C4 C7 H7B 109.5 . . ?
H7A C7 H7B 109.5 . . ?
C4 C7 H7C 109.5 . . ?
H7A C7 H7C 109.5 . . ?
H7B C7 H7C 109.5 . . ?
C9 C8 C11 109.97(13) . . ?
C9 C8 C10 108.13(13) . . ?
C11 C8 C10 107.86(13) . . ?
C9 C8 P1 115.77(10) . . ?
C11 C8 P1 110.05(11) . . ?
C10 C8 P1 104.65(10) . . ?
C8 C9 H9A 109.5 . . ?
C8 C9 H9B 109.5 . . ?
H9A C9 H9B 109.5 . . ?
C8 C9 H9C 109.5 . . ?
H9A C9 H9C 109.5 . . ?
H9B C9 H9C 109.5 . . ?
C8 C10 H10A 109.5 . . ?
C8 C10 H10B 109.5 . . ?
H10A C10 H10B 109.5 . . ?
C8 C10 H10C 109.5 . . ?
H10A C10 H10C 109.5 . . ?
H10B C10 H10C 109.5 . . ?
C8 C11 H11A 109.5 . . ?
C8 C11 H11B 109.5 . . ?
H11A C11 H11B 109.5 . . ?
C8 C11 H11C 109.5 . . ?
H11A C11 H11C 109.5 . . ?
H11B C11 H11C 109.5 . . ?
Si2 C12 H12A 109.5 . . ?
Si2 C12 H12B 109.5 . . ?
H12A C12 H12B 109.5 . . ?
Si2 C12 H12C 109.5 . . ?
H12A C12 H12C 109.5 . . ?
H12B C12 H12C 109.5 . . ?
Si2 C13 H13A 109.5 . . ?
Si2 C13 H13B 109.5 . . ?
H13A C13 H13B 109.5 . . ?
Si2 C13 H13C 109.5 . . ?
H13A C13 H13C 109.5 . . ?
H13B C13 H13C 109.5 . . ?
P2 C14 Si2 109.44(7) . . ?
P2 C14 H14A 109.8 . . ?
Si2 C14 H14A 109.8 . . ?
P2 C14 H14B 109.8 . . ?
Si2 C14 H14B 109.8 . . ?
H14A C14 H14B 108.2 . . ?
C16 C15 C18 109.38(14) . . ?
C16 C15 C17 108.54(13) . . ?
C18 C15 C17 108.76(16) . . ?
C16 C15 P2 115.78(11) . . ?
C18 C15 P2 109.18(11) . . ?
C17 C15 P2 104.95(10) . . ?
C15 C16 H16A 109.5 . . ?
C15 C16 H16B 109.5 . . ?
H16A C16 H16B 109.5 . . ?
C15 C16 H16C 109.5 . . ?
H16A C16 H16C 109.5 . . ?
H16B C16 H16C 109.5 . . ?
C15 C17 H17A 109.5 . . ?
C15 C17 H17B 109.5 . . ?
H17A C17 H17B 109.5 . . ?
C15 C17 H17C 109.5 . . ?
H17A C17 H17C 109.5 . . ?
H17B C17 H17C 109.5 . . ?
C15 C18 H18A 109.5 . . ?
C15 C18 H18B 109.5 . . ?
H18A C18 H18B 109.5 . . ?
C15 C18 H18C 109.5 . . ?
H18A C18 H18C 109.5 . . ?
H18B C18 H18C 109.5 . . ?
C21 C19 C22 109.52(13) . . ?
C21 C19 C20 108.99(12) . . ?
C22 C19 C20 107.55(15) . . ?
C21 C19 P2 115.31(10) . . ?
C22 C19 P2 109.45(11) . . ?
C20 C19 P2 105.70(10) . . ?
C19 C20 H20A 109.5 . . ?
C19 C20 H20B 109.5 . . ?
H20A C20 H20B 109.5 . . ?
C19 C20 H20C 109.5 . . ?
H20A C20 H20C 109.5 . . ?
H20B C20 H20C 109.5 . . ?
C19 C21 H21A 109.5 . . ?
C19 C21 H21B 109.5 . . ?
H21A C21 H21B 109.5 . . ?
C19 C21 H21C 109.5 . . ?
H21A C21 H21C 109.5 . . ?
H21B C21 H21C 109.5 . . ?
C19 C22 H22A 109.5 . . ?
C19 C22 H22B 109.5 . . ?
H22A C22 H22B 109.5 . . ?
C19 C22 H22C 109.5 . . ?
H22A C22 H22C 109.5 . . ?
H22B C22 H22C 109.5 . . ?

loop_
_geom_bond_atom_site_label_1
_geom_bond_atom_site_label_2
_geom_bond_distance
_geom_bond_site_symmetry_2
_geom_bond_publ_flag
Ni1 N1 1.9592(11) . ?
Ni1 P2 2.2025(4) . ?
Ni1 P1 2.2031(4) . ?
P1 C3 1.8327(13) . ?
P1 C8 1.8785(14) . ?
P1 C4 1.8790(14) . ?
P2 C14 1.8351(13) . ?
P2 C15 1.8778(15) . ?
P2 C19 1.8817(14) . ?
Si1 N1 1.6920(11) . ?
Si1 C2 1.8771(17) . ?
Si1 C1 1.8824(15) . ?
Si1 C3 1.9060(14) . ?
Si2 N1 1.6921(11) . ?
Si2 C12 1.8779(15) . ?
Si2 C13 1.8799(15) . ?
Si2 C14 1.9118(14) . ?
C1 H1A 0.9800 . ?
C1 H1B 0.9800 . ?
C1 H1C 0.9800 . ?
C2 H2A 0.9800 . ?
C2 H2B 0.9800 . ?
C2 H2C 0.9800 . ?
C3 H3A 0.9900 . ?
C3 H3B 0.9900 . ?
C4 C6 1.536(2) . ?
C4 C5 1.537(2) . ?
C4 C7 1.540(2) . ?
C5 H5A 0.9800 . ?
C5 H5B 0.9800 . ?
C5 H5C 0.9800 . ?
C6 H6A 0.9800 . ?
C6 H6B 0.9800 . ?
C6 H6C 0.9800 . ?
C7 H7A 0.9800 . ?
C7 H7B 0.9800 . ?
C7 H7C 0.9800 . ?
C8 C9 1.530(2) . ?
C8 C11 1.533(2) . ?
C8 C10 1.535(2) . ?
C9 H9A 0.9800 . ?
C9 H9B 0.9800 . ?
C9 H9C 0.9800 . ?
C10 H10A 0.9800 . ?
C10 H10B 0.9800 . ?
C10 H10C 0.9800 . ?
C11 H11A 0.9800 . ?
C11 H11B 0.9800 . ?
C11 H11C 0.9800 . ?
C12 H12A 0.9800 . ?
C12 H12B 0.9800 . ?
C12 H12C 0.9800 . ?
C13 H13A 0.9800 . ?
C13 H13B 0.9800 . ?
C13 H13C 0.9800 . ?
C14 H14A 0.9900 . ?
C14 H14B 0.9900 . ?
C15 C16 1.532(2) . ?
C15 C18 1.536(2) . ?
C15 C17 1.536(2) . ?
C16 H16A 0.9800 . ?
C16 H16B 0.9800 . ?
C16 H16C 0.9800 . ?
C17 H17A 0.9800 . ?
C17 H17B 0.9800 . ?
C17 H17C 0.9800 . ?
C18 H18A 0.9800 . ?
C18 H18B 0.9800 . ?
C18 H18C 0.9800 . ?
C19 C21 1.5300(19) . ?
C19 C22 1.530(2) . ?
C19 C20 1.540(2) . ?
C20 H20A 0.9800 . ?
C20 H20B 0.9800 . ?
C20 H20C 0.9800 . ?
C21 H21A 0.9800 . ?
C21 H21B 0.9800 . ?
C21 H21C 0.9800 . ?
C22 H22A 0.9800 . ?
C22 H22B 0.9800 . ?
C22 H22C 0.9800 . ?

loop_
_geom_torsion_atom_site_label_1
_geom_torsion_atom_site_label_2
_geom_torsion_atom_site_label_3
_geom_torsion_atom_site_label_4
_geom_torsion
_geom_torsion_site_symmetry_1
_geom_torsion_site_symmetry_2
_geom_torsion_site_symmetry_3
_geom_torsion_site_symmetry_4
_geom_torsion_publ_flag
N1 Ni1 P1 C3 -19.11(6) . . . . ?
P2 Ni1 P1 C3 150.26(9) . . . . ?
N1 Ni1 P1 C8 -134.58(6) . . . . ?
P2 Ni1 P1 C8 34.79(11) . . . . ?
N1 Ni1 P1 C4 94.43(6) . . . . ?
P2 Ni1 P1 C4 -96.20(10) . . . . ?
N1 Ni1 P2 C14 -17.49(6) . . . . ?
P1 Ni1 P2 C14 173.14(9) . . . . ?
N1 Ni1 P2 C15 -133.48(7) . . . . ?
P1 Ni1 P2 C15 57.15(11) . . . . ?
N1 Ni1 P2 C19 95.48(6) . . . . ?
P1 Ni1 P2 C19 -73.89(10) . . . . ?
C2 Si1 N1 Si2 -81.62(10) . . . . ?
C1 Si1 N1 Si2 40.71(11) . . . . ?
C3 Si1 N1 Si2 161.66(8) . . . . ?
C2 Si1 N1 Ni1 96.49(8) . . . . ?
C1 Si1 N1 Ni1 -141.18(7) . . . . ?
C3 Si1 N1 Ni1 -20.22(8) . . . . ?
C12 Si2 N1 Si1 -86.25(10) . . . . ?
C13 Si2 N1 Si1 36.05(11) . . . . ?
C14 Si2 N1 Si1 156.08(8) . . . . ?
C12 Si2 N1 Ni1 95.64(8) . . . . ?
C13 Si2 N1 Ni1 -142.06(7) . . . . ?
C14 Si2 N1 Ni1 -22.03(8) . . . . ?
P2 Ni1 N1 Si1 -154.11(6) . . . . ?
P1 Ni1 N1 Si1 24.04(6) . . . . ?
P2 Ni1 N1 Si2 24.25(6) . . . . ?
P1 Ni1 N1 Si2 -157.59(6) . . . . ?
C8 P1 C3 Si1 133.71(7) . . . . ?
C4 P1 C3 Si1 -107.78(8) . . . . ?
Ni1 P1 C3 Si1 10.53(8) . . . . ?
N1 Si1 C3 P1 4.31(9) . . . . ?
C2 Si1 C3 P1 -117.01(8) . . . . ?
C1 Si1 C3 P1 128.91(8) . . . . ?
C3 P1 C4 C6 -70.67(13) . . . . ?
C8 P1 C4 C6 42.54(14) . . . . ?
Ni1 P1 C4 C6 175.49(11) . . . . ?
C3 P1 C4 C5 165.56(11) . . . . ?
C8 P1 C4 C5 -81.23(12) . . . . ?
Ni1 P1 C4 C5 51.72(12) . . . . ?
C3 P1 C4 C7 49.73(12) . . . . ?
C8 P1 C4 C7 162.94(10) . . . . ?
Ni1 P1 C4 C7 -64.11(11) . . . . ?
C3 P1 C8 C9 49.19(13) . . . . ?
C4 P1 C8 C9 -64.16(14) . . . . ?
Ni1 P1 C8 C9 165.06(10) . . . . ?
C3 P1 C8 C11 174.63(11) . . . . ?
C4 P1 C8 C11 61.28(13) . . . . ?
Ni1 P1 C8 C11 -69.49(12) . . . . ?
C3 P1 C8 C10 -69.72(11) . . . . ?
C4 P1 C8 C10 176.94(10) . . . . ?
Ni1 P1 C8 C10 46.16(11) . . . . ?
C15 P2 C14 Si2 131.48(7) . . . . ?
C19 P2 C14 Si2 -109.72(8) . . . . ?
Ni1 P2 C14 Si2 7.86(8) . . . . ?
N1 Si2 C14 P2 7.17(9) . . . . ?
C12 Si2 C14 P2 -114.01(8) . . . . ?
C13 Si2 C14 P2 131.43(7) . . . . ?
C14 P2 C15 C16 51.41(13) . . . . ?
C19 P2 C15 C16 -61.76(14) . . . . ?
Ni1 P2 C15 C16 167.87(10) . . . . ?
C14 P2 C15 C18 175.34(13) . . . . ?
C19 P2 C15 C18 62.17(15) . . . . ?
Ni1 P2 C15 C18 -68.20(14) . . . . ?
C14 P2 C15 C17 -68.23(12) . . . . ?
C19 P2 C15 C17 178.61(11) . . . . ?
Ni1 P2 C15 C17 48.24(12) . . . . ?
C14 P2 C19 C21 -66.30(12) . . . . ?
C15 P2 C19 C21 47.05(13) . . . . ?
Ni1 P2 C19 C21 179.99(9) . . . . ?
C14 P2 C19 C22 169.71(12) . . . . ?
C15 P2 C19 C22 -76.94(13) . . . . ?
Ni1 P2 C19 C22 56.00(13) . . . . ?
C14 P2 C19 C20 54.16(11) . . . . ?
C15 P2 C19 C20 167.51(10) . . . . ?
Ni1 P2 C19 C20 -59.55(11) . . . . ?
